data_4076504
loop_
_publ_author_name
'Castro-Rodrigo, Ruth'
'Esteruelas, Miguel A.'
'L\'opez, Ana M.'
'O\~nate, Enrique'

_publ_section_title
;
 Anti-Markovnikov 1,3-CH Addition of Allenes to Allenes: A Straightforward
 Method To Prepare Osmium--Dienylcarbene Complexes
;
_journal_issue 5
_journal_name_full Organometallics
_journal_page_first 1991
_journal_paper_doi 10.1021/om201272q
_journal_volume 31
_journal_year 2012
_chemical_formula_sum 'C30 H51 B2 F4 N6 O Os P'
_chemical_formula_weight 830.56
_chemical_name_systematic
; 
 ? 
;
_space_group_IT_number 19
_symmetry_cell_setting orthorhombic
_symmetry_space_group_name_Hall 'P 2ac 2ab'
_symmetry_space_group_name_H-M 'P 21 21 21'
_atom_sites_solution_hydrogens geom
_atom_sites_solution_primary direct
_atom_sites_solution_secondary difmap
_audit_creation_method SHELXL-97
_cell_angle_alpha 90.00
_cell_angle_beta 90.00
_cell_angle_gamma 90.00
_cell_formula_units_Z 4
_cell_length_a 12.7365(17)
_cell_length_b 13.2256(17)
_cell_length_c 20.124(3)
_cell_measurement_reflns_used 3499
_cell_measurement_temperature 100(2)
_cell_measurement_theta_max 24
_cell_measurement_theta_min 2
_cell_volume 3389.8(8)
_computing_cell_refinement 'SAINT+ v. 6.1 (Bruker AXS, 2000)'
_computing_data_collection 'SMART v. 5.625 (Bruker AXS, 2000)'
_computing_data_reduction 'SAINT+ v. 6.1 (Bruker AXS, 2000)'
_computing_molecular_graphics 'XP, SHELXTL v. 6.1 (Bruker, 2000)'
_computing_publication_material 'XCIF, SHELXTL v. 6.1 (Bruker, 2000)'
_computing_structure_refinement 'SHELXL-97 (Sheldrick, 1997)'
_computing_structure_solution 'SHELXS-97 (Sheldrick, 1990)'
_diffrn_ambient_temperature 100(2)
_diffrn_detector_area_resol_mean 8.26
_diffrn_measured_fraction_theta_full 1.000
_diffrn_measured_fraction_theta_max 0.963
_diffrn_measurement_device_type 'Bruker SMART APEX CCD system'
_diffrn_measurement_method '\w rotations with narrow frames'
_diffrn_radiation_monochromator graphite
_diffrn_radiation_source 'fine-focus sealed tube'
_diffrn_radiation_type MoK\a
_diffrn_radiation_wavelength 0.71073
_diffrn_reflns_av_R_equivalents 0.1070
_diffrn_reflns_av_sigmaI/netI 0.0883
_diffrn_reflns_limit_h_max 16
_diffrn_reflns_limit_h_min -16
_diffrn_reflns_limit_k_max 17
_diffrn_reflns_limit_k_min -17
_diffrn_reflns_limit_l_max 26
_diffrn_reflns_limit_l_min -26
_diffrn_reflns_number 37723
_diffrn_reflns_theta_full 27.50
_diffrn_reflns_theta_max 28.70
_diffrn_reflns_theta_min 1.84
_diffrn_standards_decay_% 0
_exptl_absorpt_coefficient_mu 3.865
_exptl_absorpt_correction_T_max 0.801
_exptl_absorpt_correction_T_min 0.540
_exptl_absorpt_correction_type multi-scan
_exptl_absorpt_process_details
;
Absorption correction performed with SADABS program. This is based on the
method of Blessing: Blessing, R. H., Acta Crystallogr., Sect. A 1995, 51, 33.

SADABS: Area-Detector Absorption Correction. Bruker-AXS 
within SAINT+ package, v. 6.1 (2000).
;
_exptl_crystal_colour yellow
_exptl_crystal_density_diffrn 1.627
_exptl_crystal_density_method 'not measured'
_exptl_crystal_description 'irregular block'
_exptl_crystal_F_000 1672
_exptl_crystal_size_max 0.14
_exptl_crystal_size_mid 0.10
_exptl_crystal_size_min 0.06
_refine_diff_density_max 1.705
_refine_diff_density_min -1.399
_refine_diff_density_rms 0.164
_refine_ls_abs_structure_details 'Flack H D (1983), Acta Cryst. A39, 876-881'
_refine_ls_abs_structure_Flack 0.001(8)
_refine_ls_extinction_method none
_refine_ls_goodness_of_fit_ref 0.998
_refine_ls_hydrogen_treatment mixed
_refine_ls_matrix_type full
_refine_ls_number_parameters 427
_refine_ls_number_reflns 8256
_refine_ls_number_restraints 0
_refine_ls_restrained_S_all 0.998
_refine_ls_R_factor_all 0.0627
_refine_ls_R_factor_gt 0.0436
_refine_ls_shift/su_max 0.007
_refine_ls_shift/su_mean 0.000
_refine_ls_structure_factor_coef Fsqd
_refine_ls_weighting_details 'calc w=1/[\s^2^(Fo^2^)+(0.0293P)^2^+0.0000P] where P=(Fo^2^+2Fc^2^)/3'
_refine_ls_weighting_scheme calc
_refine_ls_wR_factor_gt 0.0756
_refine_ls_wR_factor_ref 0.0828
_reflns_number_gt 6901
_reflns_number_total 8256
_reflns_threshold_expression >2sigma(I)
_cod_data_source_file om201272q_si_001.cif
_cod_data_source_block mae451bs
_cod_original_sg_symbol_H-M P212121
_cod_database_code 4076504

loop_
_symmetry_equiv_pos_as_xyz
'x, y, z'
'-x+1/2, -y, z+1/2'
'-x, y+1/2, -z+1/2'
'x+1/2, -y+1/2, -z'

loop_
_atom_site_label
_atom_site_type_symbol
_atom_site_fract_x
_atom_site_fract_y
_atom_site_fract_z
_atom_site_U_iso_or_equiv
_atom_site_adp_type
_atom_site_occupancy
_atom_site_symmetry_multiplicity
_atom_site_calc_flag
_atom_site_refinement_flags
Os Os 0.837975(19) 0.878830(18) 0.861447(12) 0.01495(6) Uani 1 1 d .
P P 0.78547(14) 0.95430(13) 0.96356(9) 0.0164(4) Uani 1 1 d .
F1 F 0.5114(5) 0.0712(4) 0.7882(3) 0.0732(19) Uani 1 1 d .
F2 F 0.4956(6) 0.1722(4) 0.8740(3) 0.096(2) Uani 1 1 d .
F3 F 0.4105(4) 0.0239(4) 0.8754(3) 0.0592(16) Uani 1 1 d .
F4 F 0.3598(4) 0.1466(5) 0.8055(4) 0.106(3) Uani 1 1 d .
N1 N 0.8246(5) 1.0203(4) 0.8103(3) 0.0185(12) Uani 1 1 d .
N2 N 0.8975(4) 1.0423(4) 0.7627(3) 0.0205(13) Uani 1 1 d .
N3 N 0.9985(4) 0.9133(3) 0.8680(3) 0.0199(12) Uani 1 1 d .
N4 N 1.0476(4) 0.9533(4) 0.8135(3) 0.0196(13) Uani 1 1 d .
N5 N 0.8788(4) 0.8160(4) 0.7677(3) 0.0211(13) Uani 1 1 d .
N6 N 0.9423(4) 0.8682(5) 0.7260(2) 0.0186(12) Uani 1 1 d .
O O 0.6765(3) 0.8664(3) 0.83452(19) 0.0198(10) Uani 1 1 d .
B1 B 0.9894(6) 0.9704(6) 0.7484(4) 0.0177(17) Uani 1 1 d .
H1C H 1.034(5) 0.997(5) 0.714(3) 0.023 Uiso 1 1 d .
B2 B 0.4427(8) 0.1035(7) 0.8363(5) 0.037(2) Uani 1 1 d .
C1 C 0.9019(6) 0.7447(5) 0.9097(4) 0.0205(15) Uani 1 1 d .
H1A H 0.921(5) 0.753(5) 0.959(3) 0.027 Uiso 1 1 d .
H1B H 0.958(5) 0.721(5) 0.880(3) 0.027 Uiso 1 1 d .
C2 C 0.7987(5) 0.7299(5) 0.8907(3) 0.0172(15) Uani 1 1 d .
C3 C 0.7170(6) 0.6696(5) 0.8854(3) 0.0191(15) Uani 1 1 d .
H3 H 0.646(5) 0.694(5) 0.869(3) 0.025 Uiso 1 1 d .
C4 C 0.7085(5) 0.5609(5) 0.9085(3) 0.0190(15) Uani 1 1 d .
H4 H 0.6530 0.5594 0.9437 0.023 Uiso 1 1 calc R
C5 C 0.6696(6) 0.4931(4) 0.8519(3) 0.0239(15) Uani 1 1 d .
H5A H 0.6041 0.5216 0.8332 0.029 Uiso 1 1 calc R
H5B H 0.7228 0.4915 0.8161 0.029 Uiso 1 1 calc R
C6 C 0.6490(6) 0.3858(5) 0.8762(4) 0.0339(17) Uani 1 1 d .
H6A H 0.6293 0.3426 0.8381 0.041 Uiso 1 1 calc R
H6B H 0.5895 0.3863 0.9079 0.041 Uiso 1 1 calc R
C7 C 0.7458(6) 0.3416(5) 0.9103(4) 0.037(2) Uani 1 1 d .
H7A H 0.7280 0.2749 0.9295 0.044 Uiso 1 1 calc R
H7B H 0.8020 0.3314 0.8770 0.044 Uiso 1 1 calc R
C8 C 0.7855(6) 0.4103(5) 0.9647(4) 0.0277(18) Uani 1 1 d .
H8A H 0.8506 0.3813 0.9836 0.033 Uiso 1 1 calc R
H8B H 0.7326 0.4136 1.0006 0.033 Uiso 1 1 calc R
C9 C 0.8082(5) 0.5170(5) 0.9400(4) 0.0229(17) Uani 1 1 d .
H9A H 0.8654 0.5154 0.9067 0.027 Uiso 1 1 calc R
H9B H 0.8308 0.5601 0.9776 0.027 Uiso 1 1 calc R
C10 C 0.6218(5) 0.8700(6) 0.7837(3) 0.0233(15) Uani 1 1 d .
C11 C 0.6571(7) 0.9053(5) 0.7170(3) 0.0277(16) Uani 1 1 d .
H11A H 0.6510 0.8498 0.6850 0.042 Uiso 1 1 calc R
H11B H 0.7304 0.9274 0.7195 0.042 Uiso 1 1 calc R
H11C H 0.6130 0.9620 0.7026 0.042 Uiso 1 1 calc R
C12 C 0.5107(6) 0.8324(5) 0.7887(4) 0.0314(18) Uani 1 1 d .
H12A H 0.4954 0.8138 0.8349 0.047 Uiso 1 1 calc R
H12B H 0.5019 0.7730 0.7601 0.047 Uiso 1 1 calc R
H12C H 0.4623 0.8858 0.7745 0.047 Uiso 1 1 calc R
C13 C 0.7546(6) 1.0948(5) 0.8103(3) 0.0222(16) Uani 1 1 d .
H13 H 0.6957 1.0989 0.8391 0.027 Uiso 1 1 calc R
C14 C 0.7797(6) 1.1652(5) 0.7625(4) 0.0301(18) Uani 1 1 d .
H14 H 0.7419 1.2250 0.7520 0.036 Uiso 1 1 calc R
C15 C 0.8706(5) 1.1312(6) 0.7329(3) 0.0271(17) Uani 1 1 d .
H15 H 0.9079 1.1638 0.6981 0.033 Uiso 1 1 calc R
C16 C 1.0729(5) 0.9031(5) 0.9145(4) 0.0210(16) Uani 1 1 d .
H16 H 1.0614 0.8764 0.9578 0.025 Uiso 1 1 calc R
C17 C 1.1696(6) 0.9370(5) 0.8907(3) 0.0229(15) Uani 1 1 d .
H17 H 1.2349 0.9378 0.9136 0.028 Uiso 1 1 calc R
C18 C 1.1499(6) 0.9686(5) 0.8279(4) 0.0234(16) Uani 1 1 d .
H18 H 1.2003 0.9970 0.7985 0.028 Uiso 1 1 calc R
C19 C 0.8469(6) 0.7331(5) 0.7357(3) 0.0217(14) Uani 1 1 d .
H19 H 0.8024 0.6824 0.7537 0.026 Uiso 1 1 calc R
C20 C 0.8893(6) 0.7326(5) 0.6713(4) 0.0276(17) Uani 1 1 d .
H20 H 0.8781 0.6835 0.6375 0.033 Uiso 1 1 calc R
C21 C 0.9500(6) 0.8173(5) 0.6674(3) 0.0233(17) Uani 1 1 d .
H21 H 0.9907 0.8375 0.6301 0.028 Uiso 1 1 calc R
C22 C 0.6389(5) 0.9733(5) 0.9632(3) 0.0178(15) Uani 1 1 d .
H22 H 0.6220 0.9990 0.9177 0.021 Uiso 1 1 calc R
C23 C 0.5758(5) 0.8756(6) 0.9706(3) 0.0262(15) Uani 1 1 d .
H23A H 0.5077 0.8832 0.9484 0.039 Uiso 1 1 calc R
H23B H 0.5645 0.8614 1.0178 0.039 Uiso 1 1 calc R
H23C H 0.6145 0.8195 0.9503 0.039 Uiso 1 1 calc R
C24 C 0.5937(6) 1.0517(6) 1.0109(4) 0.0333(19) Uani 1 1 d .
H24A H 0.6029 1.0284 1.0568 0.050 Uiso 1 1 calc R
H24B H 0.5188 1.0610 1.0017 0.050 Uiso 1 1 calc R
H24C H 0.6305 1.1162 1.0049 0.050 Uiso 1 1 calc R
C25 C 0.8323(7) 1.0887(4) 0.9747(3) 0.0203(14) Uani 1 1 d .
H25 H 0.7817 1.1304 0.9484 0.024 Uiso 1 1 calc R
C26 C 0.9395(5) 1.1131(5) 0.9450(3) 0.0218(14) Uani 1 1 d .
H26A H 0.9941 1.0764 0.9695 0.033 Uiso 1 1 calc R
H26B H 0.9525 1.1860 0.9483 0.033 Uiso 1 1 calc R
H26C H 0.9409 1.0926 0.8982 0.033 Uiso 1 1 calc R
C27 C 0.8267(6) 1.1322(5) 1.0454(3) 0.0255(15) Uani 1 1 d .
H27A H 0.8238 1.2062 1.0431 0.038 Uiso 1 1 calc R
H27B H 0.8891 1.1115 1.0704 0.038 Uiso 1 1 calc R
H27C H 0.7636 1.1068 1.0677 0.038 Uiso 1 1 calc R
C28 C 0.8119(5) 0.8977(5) 1.0469(3) 0.0212(16) Uani 1 1 d .
H28 H 0.7751 0.9427 1.0793 0.025 Uiso 1 1 calc R
C29 C 0.7673(6) 0.7905(5) 1.0598(4) 0.0283(18) Uani 1 1 d .
H29A H 0.8029 0.7605 1.0982 0.042 Uiso 1 1 calc R
H29B H 0.7789 0.7481 1.0205 0.042 Uiso 1 1 calc R
H29C H 0.6918 0.7952 1.0688 0.042 Uiso 1 1 calc R
C30 C 0.9279(5) 0.8994(5) 1.0678(3) 0.0249(17) Uani 1 1 d .
H30A H 0.9641 0.8409 1.0486 0.037 Uiso 1 1 calc R
H30B H 0.9328 0.8967 1.1163 0.037 Uiso 1 1 calc R
H30C H 0.9608 0.9617 1.0516 0.037 Uiso 1 1 calc R

loop_
_atom_site_aniso_label
_atom_site_aniso_U_11
_atom_site_aniso_U_22
_atom_site_aniso_U_33
_atom_site_aniso_U_23
_atom_site_aniso_U_13
_atom_site_aniso_U_12
Os 0.01404(10) 0.01357(10) 0.01723(11) 0.00150(11) 0.00088(12) 0.00048(11)
P 0.0154(9) 0.0144(9) 0.0193(9) 0.0011(7) 0.0013(7) 0.0005(7)
F1 0.056(4) 0.054(4) 0.110(5) -0.009(3) 0.032(4) 0.001(3)
F2 0.144(6) 0.074(4) 0.070(5) -0.021(3) 0.004(5) -0.061(4)
F3 0.048(3) 0.045(3) 0.084(4) 0.009(3) 0.006(3) -0.006(2)
F4 0.043(4) 0.137(6) 0.138(6) 0.071(5) -0.008(4) 0.033(4)
N1 0.020(3) 0.013(3) 0.023(3) 0.002(2) 0.005(3) 0.004(2)
N2 0.022(3) 0.015(3) 0.024(3) 0.009(2) 0.002(3) 0.000(2)
N3 0.017(3) 0.014(2) 0.028(3) 0.001(2) 0.000(3) 0.002(2)
N4 0.015(3) 0.021(3) 0.023(3) 0.005(3) 0.002(3) 0.003(2)
N5 0.014(3) 0.020(3) 0.029(3) 0.001(3) 0.002(3) 0.003(2)
N6 0.018(3) 0.022(3) 0.016(3) 0.001(3) 0.003(2) -0.002(3)
O 0.021(2) 0.019(2) 0.019(2) -0.002(2) -0.0060(19) 0.003(2)
B1 0.015(4) 0.020(4) 0.018(4) 0.004(3) 0.005(3) 0.000(3)
B2 0.030(5) 0.025(5) 0.054(6) 0.008(4) -0.004(4) 0.004(4)
C1 0.020(4) 0.026(4) 0.016(4) 0.004(3) 0.003(3) 0.004(3)
C2 0.022(4) 0.013(3) 0.016(3) 0.004(3) -0.001(3) 0.008(3)
C3 0.017(4) 0.020(4) 0.020(4) 0.003(3) 0.002(3) 0.000(3)
C4 0.022(4) 0.013(3) 0.022(4) 0.001(3) 0.001(3) -0.004(3)
C5 0.021(3) 0.021(3) 0.030(4) -0.006(3) -0.003(4) -0.003(3)
C6 0.035(4) 0.022(3) 0.045(4) -0.006(4) -0.007(4) 0.000(4)
C7 0.035(5) 0.017(4) 0.059(6) -0.004(4) -0.005(4) -0.001(3)
C8 0.020(4) 0.021(4) 0.041(5) 0.007(3) -0.005(3) 0.000(3)
C9 0.022(4) 0.021(4) 0.026(4) 0.000(3) -0.005(3) 0.004(3)
C10 0.027(4) 0.014(3) 0.029(4) -0.003(3) -0.003(3) 0.000(3)
C11 0.030(4) 0.030(4) 0.023(4) 0.003(3) 0.003(4) 0.002(4)
C12 0.017(4) 0.035(4) 0.042(5) -0.001(4) -0.007(4) 0.001(3)
C13 0.026(4) 0.025(4) 0.015(4) 0.000(3) 0.000(3) -0.002(3)
C14 0.039(5) 0.020(4) 0.031(4) 0.005(3) 0.003(4) 0.009(3)
C15 0.040(4) 0.020(4) 0.022(4) 0.012(3) 0.006(3) 0.003(4)
C16 0.021(4) 0.018(4) 0.024(4) 0.002(3) 0.002(3) 0.004(3)
C17 0.019(4) 0.021(3) 0.029(4) 0.003(3) -0.005(3) -0.004(3)
C18 0.015(4) 0.017(3) 0.039(4) 0.003(3) 0.001(3) 0.001(3)
C19 0.021(4) 0.017(3) 0.028(4) -0.005(3) 0.001(3) -0.004(3)
C20 0.032(4) 0.021(4) 0.029(4) -0.001(3) -0.002(3) 0.003(3)
C21 0.020(4) 0.033(4) 0.017(4) -0.004(3) 0.001(3) 0.011(3)
C22 0.011(4) 0.019(3) 0.023(4) -0.001(3) 0.002(3) 0.005(3)
C23 0.016(3) 0.028(4) 0.035(4) 0.003(4) 0.004(3) -0.014(4)
C24 0.022(4) 0.026(4) 0.052(5) -0.008(4) 0.006(4) 0.003(3)
C25 0.030(4) 0.010(3) 0.020(3) -0.001(2) -0.005(4) 0.000(3)
C26 0.026(4) 0.016(3) 0.023(3) -0.008(3) 0.003(3) -0.006(3)
C27 0.032(4) 0.017(3) 0.027(3) -0.005(3) 0.001(3) 0.001(4)
C28 0.022(4) 0.020(4) 0.022(3) 0.000(3) 0.001(3) 0.000(3)
C29 0.037(5) 0.024(4) 0.023(4) 0.010(3) -0.003(3) 0.004(3)
C30 0.027(4) 0.025(4) 0.022(4) 0.007(3) -0.003(3) -0.003(3)

loop_
_atom_type_symbol
_atom_type_description
_atom_type_scat_dispersion_real
_atom_type_scat_dispersion_imag
_atom_type_scat_source
C C 0.0033 0.0016 'International Tables Vol C Tables 4.2.6.8 and 6.1.1.4'
H H 0.0000 0.0000 'International Tables Vol C Tables 4.2.6.8 and 6.1.1.4'
B B 0.0013 0.0007 'International Tables Vol C Tables 4.2.6.8 and 6.1.1.4'
N N 0.0061 0.0033 'International Tables Vol C Tables 4.2.6.8 and 6.1.1.4'
O O 0.0106 0.0060 'International Tables Vol C Tables 4.2.6.8 and 6.1.1.4'
F F 0.0171 0.0103 'International Tables Vol C Tables 4.2.6.8 and 6.1.1.4'
P P 0.1023 0.0942 'International Tables Vol C Tables 4.2.6.8 and 6.1.1.4'
Os Os -1.2165 7.6030 'International Tables Vol C Tables 4.2.6.8 and 6.1.1.4'

loop_
_geom_angle_atom_site_label_1
_geom_angle_atom_site_label_2
_geom_angle_atom_site_label_3
_geom_angle
N3 Os C2 114.5(2)
N3 Os N5 84.4(2)
C2 Os N5 86.6(2)
N3 Os O 166.35(18)
C2 Os O 76.8(2)
N5 Os O 88.86(19)
N3 Os N1 85.3(2)
C2 Os N1 158.1(2)
N5 Os N1 86.3(2)
O Os N1 82.4(2)
N3 Os C1 77.6(2)
C2 Os C1 37.5(2)
N5 Os C1 89.2(2)
O Os C1 114.2(2)
N1 Os C1 162.6(2)
N3 Os P 97.38(17)
C2 Os P 94.79(18)
N5 Os P 177.00(16)
O Os P 88.90(12)
N1 Os P 91.47(15)
C1 Os P 93.6(2)
C28 P C22 103.6(3)
C28 P C25 102.3(3)
C22 P C25 100.8(3)
C28 P Os 123.8(2)
C22 P Os 109.3(2)
C25 P Os 114.1(2)
C13 N1 N2 107.3(5)
C13 N1 Os 134.6(5)
N2 N1 Os 117.9(4)
C15 N2 N1 108.7(5)
C15 N2 B1 130.1(6)
N1 N2 B1 121.2(5)
C16 N3 N4 106.0(5)
C16 N3 Os 135.3(5)
N4 N3 Os 118.6(4)
C18 N4 N3 109.2(6)
C18 N4 B1 129.2(6)
N3 N4 B1 121.6(5)
C19 N5 N6 107.5(6)
C19 N5 Os 132.4(5)
N6 N5 Os 119.8(4)
N5 N6 C21 109.2(6)
N5 N6 B1 119.7(5)
C21 N6 B1 131.1(6)
C10 O Os 138.6(4)
N4 B1 N2 107.6(6)
N4 B1 N6 108.1(5)
N2 B1 N6 107.4(6)
N4 B1 H1C 113(4)
N2 B1 H1C 111(4)
N6 B1 H1C 110(4)
F4 B2 F2 111.2(8)
F4 B2 F1 107.9(8)
F2 B2 F1 106.5(8)
F4 B2 F3 110.6(8)
F2 B2 F3 109.8(8)
F1 B2 F3 110.8(7)
C2 C1 Os 68.7(4)
C2 C1 H1A 121(4)
Os C1 H1A 116(4)
C2 C1 H1B 119(4)
Os C1 H1B 105(4)
H1A C1 H1B 116(5)
C3 C2 C1 149.3(7)
C3 C2 Os 136.8(5)
C1 C2 Os 73.8(4)
C2 C3 C4 127.3(7)
C2 C3 H3 122(4)
C4 C3 H3 110(4)
C3 C4 C5 110.5(5)
C3 C4 C9 115.3(6)
C5 C4 C9 110.7(6)
C3 C4 H4 106.6
C5 C4 H4 106.6
C9 C4 H4 106.6
C6 C5 C4 111.2(6)
C6 C5 H5A 109.4
C4 C5 H5A 109.4
C6 C5 H5B 109.4
C4 C5 H5B 109.4
H5A C5 H5B 108.0
C5 C6 C7 111.2(6)
C5 C6 H6A 109.4
C7 C6 H6A 109.4
C5 C6 H6B 109.4
C7 C6 H6B 109.4
H6A C6 H6B 108.0
C8 C7 C6 111.5(6)
C8 C7 H7A 109.3
C6 C7 H7A 109.3
C8 C7 H7B 109.3
C6 C7 H7B 109.3
H7A C7 H7B 108.0
C7 C8 C9 112.6(6)
C7 C8 H8A 109.1
C9 C8 H8A 109.1
C7 C8 H8B 109.1
C9 C8 H8B 109.1
H8A C8 H8B 107.8
C8 C9 C4 109.2(6)
C8 C9 H9A 109.8
C4 C9 H9A 109.8
C8 C9 H9B 109.8
C4 C9 H9B 109.8
H9A C9 H9B 108.3
O C10 C11 125.9(6)
O C10 C12 117.5(6)
C11 C10 C12 116.6(6)
C10 C11 H11A 109.5
C10 C11 H11B 109.5
H11A C11 H11B 109.5
C10 C11 H11C 109.5
H11A C11 H11C 109.5
H11B C11 H11C 109.5
C10 C12 H12A 109.5
C10 C12 H12B 109.5
H12A C12 H12B 109.5
C10 C12 H12C 109.5
H12A C12 H12C 109.5
H12B C12 H12C 109.5
N1 C13 C14 110.3(6)
N1 C13 H13 124.8
C14 C13 H13 124.8
C13 C14 C15 106.0(6)
C13 C14 H14 127.0
C15 C14 H14 127.0
N2 C15 C14 107.6(6)
N2 C15 H15 126.2
C14 C15 H15 126.2
N3 C16 C17 110.6(6)
N3 C16 H16 124.7
C17 C16 H16 124.7
C18 C17 C16 104.9(7)
C18 C17 H17 127.6
C16 C17 H17 127.6
N4 C18 C17 109.4(7)
N4 C18 H18 125.3
C17 C18 H18 125.3
N5 C19 C20 109.4(6)
N5 C19 H19 125.3
C20 C19 H19 125.3
C21 C20 C19 105.5(6)
C21 C20 H20 127.3
C19 C20 H20 127.3
N6 C21 C20 108.4(7)
N6 C21 H21 125.8
C20 C21 H21 125.8
C24 C22 C23 108.3(5)
C24 C22 P 117.5(5)
C23 C22 P 114.1(4)
C24 C22 H22 105.3
C23 C22 H22 105.3
P C22 H22 105.3
C22 C23 H23A 109.5
C22 C23 H23B 109.5
H23A C23 H23B 109.5
C22 C23 H23C 109.5
H23A C23 H23C 109.5
H23B C23 H23C 109.5
C22 C24 H24A 109.5
C22 C24 H24B 109.5
H24A C24 H24B 109.5
C22 C24 H24C 109.5
H24A C24 H24C 109.5
H24B C24 H24C 109.5
C26 C25 C27 109.0(6)
C26 C25 P 115.8(5)
C27 C25 P 116.6(5)
C26 C25 H25 104.7
C27 C25 H25 104.7
P C25 H25 104.7
C25 C26 H26A 109.5
C25 C26 H26B 109.5
H26A C26 H26B 109.5
C25 C26 H26C 109.5
H26A C26 H26C 109.5
H26B C26 H26C 109.5
C25 C27 H27A 109.5
C25 C27 H27B 109.5
H27A C27 H27B 109.5
C25 C27 H27C 109.5
H27A C27 H27C 109.5
H27B C27 H27C 109.5
C30 C28 C29 108.7(5)
C30 C28 P 114.4(4)
C29 C28 P 116.8(5)
C30 C28 H28 105.3
C29 C28 H28 105.3
P C28 H28 105.3
C28 C29 H29A 109.5
C28 C29 H29B 109.5
H29A C29 H29B 109.5
C28 C29 H29C 109.5
H29A C29 H29C 109.5
H29B C29 H29C 109.5
C28 C30 H30A 109.5
C28 C30 H30B 109.5
H30A C30 H30B 109.5
C28 C30 H30C 109.5
H30A C30 H30C 109.5
H30B C30 H30C 109.5

loop_
_geom_bond_atom_site_label_1
_geom_bond_atom_site_label_2
_geom_bond_distance
Os N3 2.099(5)
Os C2 2.115(7)
Os N5 2.126(6)
Os O 2.133(4)
Os N1 2.142(5)
Os C1 2.180(7)
Os P 2.3802(18)
P C28 1.867(7)
P C22 1.883(6)
P C25 1.888(6)
F1 B2 1.372(11)
F2 B2 1.362(11)
F3 B2 1.378(10)
F4 B2 1.350(10)
N1 C13 1.328(8)
N1 N2 1.367(7)
N2 C15 1.363(8)
N2 B1 1.535(9)
N3 C16 1.339(8)
N3 N4 1.368(7)
N4 C18 1.350(9)
N4 B1 1.522(9)
N5 C19 1.335(8)
N5 N6 1.355(7)
N6 C21 1.361(8)
N6 B1 1.547(9)
O C10 1.238(7)
B1 H1C 0.97(6)
C1 C2 1.382(9)
C1 H1A 1.03(7)
C1 H1B 0.98(7)
C2 C3 1.317(9)
C3 C4 1.515(8)
C3 H3 1.02(6)
C4 C5 1.532(9)
C4 C9 1.533(9)
C4 H4 1.0000
C5 C6 1.523(9)
C5 H5A 0.9900
C5 H5B 0.9900
C6 C7 1.528(10)
C6 H6A 0.9900
C6 H6B 0.9900
C7 C8 1.509(10)
C7 H7A 0.9900
C7 H7B 0.9900
C8 C9 1.523(9)
C8 H8A 0.9900
C8 H8B 0.9900
C9 H9A 0.9900
C9 H9B 0.9900
C10 C11 1.492(9)
C10 C12 1.504(9)
C11 H11A 0.9800
C11 H11B 0.9800
C11 H11C 0.9800
C12 H12A 0.9800
C12 H12B 0.9800
C12 H12C 0.9800
C13 C14 1.376(9)
C13 H13 0.9500
C14 C15 1.378(9)
C14 H14 0.9500
C15 H15 0.9500
C16 C17 1.396(10)
C16 H16 0.9500
C17 C18 1.356(9)
C17 H17 0.9500
C18 H18 0.9500
C19 C20 1.405(10)
C19 H19 0.9500
C20 C21 1.364(10)
C20 H20 0.9500
C21 H21 0.9500
C22 C24 1.527(9)
C22 C23 1.530(9)
C22 H22 1.0000
C23 H23A 0.9800
C23 H23B 0.9800
C23 H23C 0.9800
C24 H24A 0.9800
C24 H24B 0.9800
C24 H24C 0.9800
C25 C26 1.525(9)
C25 C27 1.535(8)
C25 H25 1.0000
C26 H26A 0.9800
C26 H26B 0.9800
C26 H26C 0.9800
C27 H27A 0.9800
C27 H27B 0.9800
C27 H27C 0.9800
C28 C30 1.536(9)
C28 C29 1.549(9)
C28 H28 1.0000
C29 H29A 0.9800
C29 H29B 0.9800
C29 H29C 0.9800
C30 H30A 0.9800
C30 H30B 0.9800
C30 H30C 0.9800
